data_7233985
loop_
_publ_author_name
'Sivappa, Rasapalli'
'Sammeta, Vamshikrishna Reddy'
'Huang, Yanchang'
'Golen, James A.'
'Savinov, Sergey N.'

_publ_section_title
;
 Facile synthesis of 3-substituted imidazo[1,2-a]pyridines through
 formimidamide chemistry
;
_journal_issue 51
_journal_name_full 'RSC Advances'
_journal_page_first 29659
_journal_paper_doi 10.1039/C9RA05841A
_journal_volume 9
_journal_year 2019
_chemical_formula_sum 'C12 H18 Br N3'
_chemical_formula_weight 284.20
_space_group_crystal_system monoclinic
_space_group_IT_number 14
_space_group_name_Hall '-P 2ybc'
_space_group_name_H-M_alt 'P 1 21/c 1'
_symmetry_space_group_name_Hall '-P 2ybc'
_symmetry_space_group_name_H-M 'P 1 21/c 1'
_atom_sites_solution_hydrogens geom
_audit_block_doi 10.5517/ccdc.csd.cc224grg
_audit_creation_method SHELXL-2014/6
_audit_update_record
;
2019-04-18 deposited with the CCDC.    2019-09-03 downloaded from the CCDC.
;
_cell_angle_alpha 90
_cell_angle_beta 96.769(3)
_cell_angle_gamma 90
_cell_formula_units_Z 4
_cell_length_a 10.2000(9)
_cell_length_b 18.4716(17)
_cell_length_c 7.3285(7)
_cell_measurement_reflns_used 9970
_cell_measurement_temperature 297(2)
_cell_measurement_theta_max 25.15
_cell_measurement_theta_min 2.98
_cell_volume 1371.1(2)
_computing_cell_refinement 'Bruker SAINT'
_computing_data_collection 'Bruker APEX3'
_computing_data_reduction 'Bruker SAINT'
_computing_molecular_graphics 'Bruker SHELXTL'
_computing_publication_material 'Bruker SHELXTL'
_computing_structure_refinement 'SHELXL-2014/6 (Sheldrick, 2014)'
_computing_structure_solution 'SHELXS-97 (Sheldrick 2008)'
_diffrn_ambient_temperature 297(2)
_diffrn_measured_fraction_theta_full 0.998
_diffrn_measured_fraction_theta_max 0.996
_diffrn_measurement_device_type 'Bruker APEX-III CMOS'
_diffrn_measurement_method '\f and \w scans'
_diffrn_radiation_type MoK\a
_diffrn_radiation_wavelength 0.71073
_diffrn_reflns_av_R_equivalents 0.0516
_diffrn_reflns_av_unetI/netI 0.0158
_diffrn_reflns_Laue_measured_fraction_full 0.998
_diffrn_reflns_Laue_measured_fraction_max 0.996
_diffrn_reflns_limit_h_max 12
_diffrn_reflns_limit_h_min -12
_diffrn_reflns_limit_k_max 22
_diffrn_reflns_limit_k_min -22
_diffrn_reflns_limit_l_max 8
_diffrn_reflns_limit_l_min -8
_diffrn_reflns_number 49382
_diffrn_reflns_point_group_measured_fraction_full 0.998
_diffrn_reflns_point_group_measured_fraction_max 0.996
_diffrn_reflns_theta_full 25.000
_diffrn_reflns_theta_max 25.404
_diffrn_reflns_theta_min 2.985
_exptl_absorpt_coefficient_mu 2.978
_exptl_absorpt_correction_T_max 0.259
_exptl_absorpt_correction_T_min 0.199
_exptl_absorpt_correction_type multi-scan
_exptl_absorpt_process_details sadabs
_exptl_crystal_colour colourless
_exptl_crystal_density_diffrn 1.377
_exptl_crystal_description BLOCK
_exptl_crystal_F_000 584
_exptl_crystal_size_max 0.350
_exptl_crystal_size_mid 0.150
_exptl_crystal_size_min 0.120
_refine_diff_density_max 0.421
_refine_diff_density_min -0.355
_refine_diff_density_rms 0.062
_refine_ls_extinction_coef 0.0147(14)
_refine_ls_extinction_expression Fc^*^=kFc[1+0.001xFc^2^\l^3^/sin(2\q)]^-1/4^
_refine_ls_extinction_method SHELXL
_refine_ls_goodness_of_fit_ref 1.087
_refine_ls_hydrogen_treatment constr
_refine_ls_matrix_type full
_refine_ls_number_parameters 149
_refine_ls_number_reflns 2515
_refine_ls_number_restraints 0
_refine_ls_restrained_S_all 1.087
_refine_ls_R_factor_all 0.0467
_refine_ls_R_factor_gt 0.0404
_refine_ls_shift/su_max 0.000
_refine_ls_shift/su_mean 0.000
_refine_ls_structure_factor_coef Fsqd
_refine_ls_weighting_details 'w=1/[\s^2^(Fo^2^)+(0.0428P)^2^+2.3221P] where P=(Fo^2^+2Fc^2^)/3'
_refine_ls_weighting_scheme calc
_refine_ls_wR_factor_gt 0.1063
_refine_ls_wR_factor_ref 0.1102
_reflns_Friedel_coverage 0.000
_reflns_number_gt 2217
_reflns_number_total 2515
_reflns_threshold_expression 'I > 2\s(I)'
_cod_data_source_file c9ra05841a2.cif
_cod_data_source_block UMD1369_a
_cod_database_code 7233985
_shelx_space_group_comment
; 
The symmetry employed for this shelxl refinement is uniquely defined 
by the following loop, which should always be used as a source of 
symmetry information in preference to the above space-group names. 
They are only intended as comments. 
;
_shelx_estimated_absorpt_t_min 0.422
_shelx_estimated_absorpt_t_max 0.716
_shelxl_version_number 2014/6

loop_
_space_group_symop_operation_xyz
'x, y, z'
'-x, y+1/2, -z+1/2'
'-x, -y, -z'
'x, -y-1/2, z-1/2'

loop_
_atom_site_label
_atom_site_type_symbol
_atom_site_fract_x
_atom_site_fract_y
_atom_site_fract_z
_atom_site_U_iso_or_equiv
_atom_site_adp_type
_atom_site_occupancy
_atom_site_site_symmetry_order
_atom_site_calc_flag
_atom_site_refinement_flags_posn
_atom_site_refinement_flags_adp
Br1 Br 0.76686(4) 0.41194(2) 0.28952(6) 0.0566(2) Uani 1 1 d . .
N1 N 0.7969(3) 0.57506(16) 0.5717(4) 0.0451(7) Uani 1 1 d . .
N2 N 0.6064(3) 0.61580(18) 0.4067(4) 0.0492(7) Uani 1 1 d . .
N3 N 0.4229(4) 0.66474(19) 0.2452(5) 0.0584(9) Uani 1 1 d . .
C1 C 0.9552(6) 0.8117(3) 0.4805(9) 0.0933(18) Uani 1 1 d . .
H1A H 0.9781 0.8303 0.6024 0.140 Uiso 1 1 calc R U
H1B H 0.8679 0.8275 0.4343 0.140 Uiso 1 1 calc R U
H1C H 1.0171 0.8292 0.4018 0.140 Uiso 1 1 calc R U
C2 C 0.9592(6) 0.7314(3) 0.4854(7) 0.0785(14) Uani 1 1 d . .
H2A H 1.0388 0.7101 0.5317 0.094 Uiso 1 1 calc R U
C3 C 0.8650(5) 0.6894(3) 0.4328(8) 0.0776(14) Uani 1 1 d . .
H3A H 0.7845 0.7111 0.3930 0.093 Uiso 1 1 calc R U
C4 C 0.8684(4) 0.6085(2) 0.4274(6) 0.0580(10) Uani 1 1 d . .
H4A H 0.8290 0.5922 0.3076 0.070 Uiso 1 1 calc R U
H4B H 0.9596 0.5925 0.4438 0.070 Uiso 1 1 calc R U
C5 C 0.8679(4) 0.5398(2) 0.7122(6) 0.0541(10) Uani 1 1 d . .
H5A H 0.9591 0.5365 0.7142 0.065 Uiso 1 1 calc R U
C6 C 0.8096(4) 0.5093(2) 0.8490(6) 0.0590(10) Uani 1 1 d . .
H6A H 0.8595 0.4857 0.9455 0.071 Uiso 1 1 calc R U
C7 C 0.6727(4) 0.5141(2) 0.8425(6) 0.0581(10) Uani 1 1 d . .
H7A H 0.6306 0.4935 0.9358 0.070 Uiso 1 1 calc R U
C8 C 0.6001(4) 0.5487(2) 0.7003(6) 0.0523(9) Uani 1 1 d . .
H8A H 0.5089 0.5514 0.6972 0.063 Uiso 1 1 calc R U
C9 C 0.6621(4) 0.58039(18) 0.5581(5) 0.0442(8) Uani 1 1 d . .
C10 C 0.4809(4) 0.6308(2) 0.3904(5) 0.0496(9) Uani 1 1 d . .
H10A H 0.4312 0.6173 0.4834 0.059 Uiso 1 1 calc R U
C11 C 0.4966(7) 0.6867(4) 0.0952(8) 0.106(2) Uani 1 1 d . .
H11A H 0.5824 0.6645 0.1110 0.159 Uiso 1 1 calc R U
H11B H 0.5062 0.7384 0.0959 0.159 Uiso 1 1 calc R U
H11C H 0.4498 0.6716 -0.0198 0.159 Uiso 1 1 calc R U
C12 C 0.2838(5) 0.6832(3) 0.2277(7) 0.0785(14) Uani 1 1 d . .
H12A H 0.2439 0.6617 0.3268 0.118 Uiso 1 1 calc R U
H12B H 0.2412 0.6654 0.1127 0.118 Uiso 1 1 calc R U
H12C H 0.2742 0.7349 0.2320 0.118 Uiso 1 1 calc R U

loop_
_atom_site_aniso_label
_atom_site_aniso_U_11
_atom_site_aniso_U_22
_atom_site_aniso_U_33
_atom_site_aniso_U_23
_atom_site_aniso_U_13
_atom_site_aniso_U_12
Br1 0.0449(3) 0.0669(3) 0.0582(3) 0.0044(2) 0.00741(17) 0.00356(18)
N1 0.0428(16) 0.0409(16) 0.0524(17) 0.0004(13) 0.0087(14) -0.0036(13)
N2 0.0454(17) 0.0521(18) 0.0499(18) 0.0060(14) 0.0043(14) -0.0023(14)
N3 0.061(2) 0.057(2) 0.055(2) 0.0081(16) -0.0057(16) 0.0026(16)
C1 0.105(5) 0.077(4) 0.100(4) 0.017(3) 0.022(4) -0.019(3)
C2 0.077(3) 0.085(4) 0.077(3) 0.009(3) 0.022(3) -0.004(3)
C3 0.069(3) 0.078(3) 0.090(4) 0.012(3) 0.022(3) -0.011(3)
C4 0.051(2) 0.061(2) 0.065(3) 0.004(2) 0.020(2) -0.0003(19)
C5 0.045(2) 0.047(2) 0.068(3) 0.0017(19) -0.0021(19) 0.0014(17)
C6 0.059(2) 0.053(2) 0.063(3) 0.014(2) -0.002(2) 0.002(2)
C7 0.063(3) 0.057(2) 0.055(2) 0.0145(19) 0.0089(19) -0.005(2)
C8 0.043(2) 0.056(2) 0.059(2) 0.0096(19) 0.0107(17) -0.0026(17)
C9 0.046(2) 0.0366(18) 0.050(2) -0.0002(15) 0.0037(16) -0.0020(15)
C10 0.057(2) 0.0427(19) 0.048(2) 0.0022(16) 0.0017(17) -0.0011(17)
C11 0.103(5) 0.138(6) 0.073(4) 0.046(4) -0.002(3) -0.003(4)
C12 0.074(3) 0.077(3) 0.080(3) 0.005(3) -0.012(3) 0.017(3)

loop_
_atom_type_symbol
_atom_type_description
_atom_type_scat_dispersion_real
_atom_type_scat_dispersion_imag
_atom_type_scat_source
C C 0.0033 0.0016 'International Tables Vol C Tables 4.2.6.8 and 6.1.1.4'
H H 0.0000 0.0000 'International Tables Vol C Tables 4.2.6.8 and 6.1.1.4'
Br Br -0.2901 2.4595 'International Tables Vol C Tables 4.2.6.8 and 6.1.1.4'
N N 0.0061 0.0033 'International Tables Vol C Tables 4.2.6.8 and 6.1.1.4'

loop_
_geom_angle_atom_site_label_1
_geom_angle_atom_site_label_2
_geom_angle_atom_site_label_3
_geom_angle
C5 N1 C9 122.2(3)
C5 N1 C4 118.5(3)
C9 N1 C4 119.4(3)
C10 N2 C9 119.4(3)
C10 N3 C12 121.7(4)
C10 N3 C11 121.3(4)
C12 N3 C11 117.0(4)
C2 C1 H1A 109.5
C2 C1 H1B 109.5
H1A C1 H1B 109.5
C2 C1 H1C 109.5
H1A C1 H1C 109.5
H1B C1 H1C 109.5
C3 C2 C1 126.2(6)
C3 C2 H2A 116.9
C1 C2 H2A 116.9
C2 C3 C4 127.2(6)
C2 C3 H3A 116.4
C4 C3 H3A 116.4
N1 C4 C3 112.4(4)
N1 C4 H4A 109.1
C3 C4 H4A 109.1
N1 C4 H4B 109.1
C3 C4 H4B 109.1
H4A C4 H4B 107.9
C6 C5 N1 121.5(4)
C6 C5 H5A 119.2
N1 C5 H5A 119.2
C5 C6 C7 118.4(4)
C5 C6 H6A 120.8
C7 C6 H6A 120.8
C8 C7 C6 120.4(4)
C8 C7 H7A 119.8
C6 C7 H7A 119.8
C7 C8 C9 120.6(4)
C7 C8 H8A 119.7
C9 C8 H8A 119.7
N2 C9 N1 114.5(3)
N2 C9 C8 128.7(4)
N1 C9 C8 116.8(3)
N2 C10 N3 121.3(4)
N2 C10 H10A 119.3
N3 C10 H10A 119.3
N3 C11 H11A 109.5
N3 C11 H11B 109.5
H11A C11 H11B 109.5
N3 C11 H11C 109.5
H11A C11 H11C 109.5
H11B C11 H11C 109.5
N3 C12 H12A 109.5
N3 C12 H12B 109.5
H12A C12 H12B 109.5
N3 C12 H12C 109.5
H12A C12 H12C 109.5
H12B C12 H12C 109.5

loop_
_geom_bond_atom_site_label_1
_geom_bond_atom_site_label_2
_geom_bond_distance
N1 C5 1.354(5)
N1 C9 1.370(5)
N1 C4 1.489(5)
N2 C10 1.302(5)
N2 C9 1.354(5)
N3 C10 1.314(5)
N3 C12 1.450(6)
N3 C11 1.460(7)
C1 C2 1.483(8)
C1 H1A 0.9600
C1 H1B 0.9600
C1 H1C 0.9600
C2 C3 1.259(7)
C2 H2A 0.9300
C3 C4 1.495(7)
C3 H3A 0.9300
C4 H4A 0.9700
C4 H4B 0.9700
C5 C6 1.348(6)
C5 H5A 0.9300
C6 C7 1.394(6)
C6 H6A 0.9300
C7 C8 1.365(6)
C7 H7A 0.9300
C8 C9 1.407(5)
C8 H8A 0.9300
C10 H10A 0.9300
C11 H11A 0.9600
C11 H11B 0.9600
C11 H11C 0.9600
C12 H12A 0.9600
C12 H12B 0.9600
C12 H12C 0.9600

loop_
_geom_hbond_atom_site_label_D
_geom_hbond_atom_site_label_H
_geom_hbond_atom_site_label_A
_geom_hbond_distance_DH
_geom_hbond_distance_HA
_geom_hbond_distance_DA
_geom_hbond_angle_DHA
_geom_hbond_site_symmetry_A
C5 H5A Br1 0.93 2.96 3.832(4) 157.4 3_766
C6 H6A Br1 0.93 3.11 3.766(4) 129.1 1_556
C8 H8A Br1 0.93 2.91 3.823(4) 169.1 3_666
C10 H10A Br1 0.93 2.82 3.730(4) 167.1 3_666
C12 H12A Br1 0.96 3.14 4.038(6) 157.0 3_666

loop_
_geom_torsion_atom_site_label_1
_geom_torsion_atom_site_label_2
_geom_torsion_atom_site_label_3
_geom_torsion_atom_site_label_4
_geom_torsion
C1 C2 C3 C4 176.6(5)
C5 N1 C4 C3 -111.0(4)
C9 N1 C4 C3 69.4(5)
C2 C3 C4 N1 108.1(6)
C9 N1 C5 C6 -1.6(6)
C4 N1 C5 C6 178.9(4)
N1 C5 C6 C7 0.7(6)
C5 C6 C7 C8 0.2(7)
C6 C7 C8 C9 -0.2(7)
C10 N2 C9 N1 -172.5(3)
C10 N2 C9 C8 7.7(6)
C5 N1 C9 N2 -178.3(3)
C4 N1 C9 N2 1.3(5)
C5 N1 C9 C8 1.5(5)
C4 N1 C9 C8 -179.0(3)
C7 C8 C9 N2 179.1(4)
C7 C8 C9 N1 -0.6(6)
C9 N2 C10 N3 -179.6(4)
C12 N3 C10 N2 -178.5(4)
C11 N3 C10 N2 0.4(7)
